data_2010351
loop_
_publ_author_name
'Shaw, Joanne P.'
'Tan, Eng Wui'
'Blackman, Allan G.'

_publ_section_title
;
Homochiral Methyl (2R,3S)-2-Chloro-3-bromo-3-phenylpropanoate
;
_journal_name_full 'Acta Crystallographica Section C'
_journal_page_first 134
_journal_page_last 135
_journal_volume 51
_journal_year 1995
_chemical_formula_sum 'C10 H10 Br Cl O2'
_chemical_formula_weight 277.53
_space_group_IT_number 4
_symmetry_cell_setting monoclinic
_symmetry_space_group_name_Hall 'P 2yb'
_symmetry_space_group_name_H-M 'P 1 21 1'
_cell_angle_alpha 90.00
_cell_angle_beta 96.45(3)
_cell_angle_gamma 90.00
_cell_formula_units_Z 4
_cell_length_a 8.677(2)
_cell_length_b 9.438(2)
_cell_length_c 13.504(3)
_cell_measurement_temperature 130(2)
_cell_volume 1098.9(4)
_diffrn_ambient_temperature 183(2)
_exptl_crystal_density_diffrn 1.678
_refine_ls_R_factor_obs 0.0401
_refine_ls_wR_factor_obs 0.1064
_cod_original_sg_symbol_H-M 'P 21'
_cod_database_code 2010351

loop_
_symmetry_equiv_pos_as_xyz
'x, y, z'
'-x, y+1/2, -z'

loop_
_atom_site_aniso_label
_atom_site_aniso_U_11
_atom_site_aniso_U_22
_atom_site_aniso_U_33
_atom_site_aniso_U_12
_atom_site_aniso_U_13
_atom_site_aniso_U_23
C11 0.027(3) 0.032(4) 0.028(3) 0.005(3) 0.015(3) 0.002(3)
O11 0.026(2) 0.017(2) 0.028(2) 0.001(2) 0.013(2) 0.000(2)
C12 0.020(3) 0.017(3) 0.021(3) -0.002(3) 0.005(2) -0.002(3)
O12 0.031(3) 0.016(3) 0.023(2) -0.004(2) 0.011(2) -0.001(2)
C13 0.021(3) 0.014(3) 0.016(3) 0.000(2) 0.001(2) 0.002(2)
Cl1 0.0254(7) 0.0320(9) 0.0152(7) -0.0096(7) 0.0011(5) -0.0025(6)
C14 0.017(2) 0.020(3) 0.015(2) -0.001(2) -0.002(2) 0.001(2)
Br1 0.0195(3) 0.0229(3) 0.0176(3) -0.0027(3) -0.0001(2) 0.0005(3)
C15 0.021(3) 0.017(3) 0.016(3) 0.002(3) 0.003(2) 0.002(2)
C16 0.023(3) 0.024(4) 0.020(3) 0.002(3) 0.004(2) 0.006(3)
C17 0.023(3) 0.032(5) 0.033(3) 0.006(3) 0.006(3) -0.002(3)
C18 0.030(3) 0.028(4) 0.031(4) -0.002(3) 0.016(3) -0.001(3)
C19 0.032(3) 0.026(4) 0.029(3) 0.000(3) 0.011(3) 0.006(3)
C110 0.029(3) 0.018(3) 0.023(3) 0.001(3) 0.007(3) -0.005(3)
C21 0.034(3) 0.031(4) 0.033(3) -0.008(3) 0.019(3) 0.005(3)
O21 0.032(3) 0.022(3) 0.037(3) -0.005(2) 0.016(2) -0.001(2)
C22 0.023(3) 0.015(3) 0.037(4) 0.002(2) 0.014(3) 0.001(3)
O22 0.047(3) 0.012(2) 0.058(4) 0.005(2) 0.032(3) -0.002(2)
C23 0.027(3) 0.022(3) 0.028(3) -0.002(3) 0.008(2) 0.003(3)
Cl2 0.0131(6) 0.0289(9) 0.0111(6) 0.0079(6) 0.0012(5) 0.0042(6)
C24 0.030(3) 0.016(3) 0.025(3) -0.004(3) 0.006(2) -0.005(3)
Br2 0.0317(3) 0.0349(4) 0.0175(3) 0.0033(3) 0.0010(2) 0.0006(3)
C25 0.022(3) 0.021(3) 0.021(3) 0.001(3) 0.006(2) -0.003(3)
C26 0.021(3) 0.017(3) 0.028(3) -0.002(3) 0.005(3) 0.004(3)
C27 0.028(3) 0.011(3) 0.021(3) 0.004(3) 0.003(2) -0.003(2)
C28 0.019(3) 0.034(4) 0.024(3) 0.001(3) 0.009(2) 0.003(3)
C29 0.015(3) 0.025(4) 0.037(4) -0.005(3) 0.006(3) -0.002(3)
C210 0.025(3) 0.017(3) 0.022(3) 0.002(3) 0.005(2) -0.004(3)

loop_
_atom_site_label
_atom_site_fract_x
_atom_site_fract_y
_atom_site_fract_z
_atom_site_U_iso_or_equiv
_atom_site_thermal_displace_type
_atom_site_calc_flag
_atom_site_refinement_flags
_atom_site_occupancy
_atom_site_disorder_group
_atom_site_type_symbol
C11 0.2636(8) 0.5675(10) 1.1483(5) 0.028(2) Uani d . 1 . C
H11A 0.181(3) 0.529(5) 1.1005(7) 0.042 Uiso calc R 1 . H
H11B 0.224(4) 0.6479(15) 1.184(3) 0.042 Uiso calc R 1 . H
H11C 0.3002(18) 0.494(4) 1.196(3) 0.042 Uiso calc R 1 . H
O11 0.3907(5) 0.6143(5) 1.0959(3) 0.0230(10) Uani d . 1 . O
C12 0.4860(7) 0.5105(8) 1.0717(5) 0.0191(13) Uani d . 1 . C
O12 0.4658(6) 0.3874(5) 1.0828(4) 0.0228(11) Uani d . 1 . O
C13 0.6256(6) 0.5761(7) 1.0277(4) 0.0171(11) Uani d . 1 . C
H13 0.5960(6) 0.6686(7) 0.9948(4) 0.021 Uiso calc R 1 . H
Cl1 0.7709(2) 0.6034(2) 1.13400(10) 0.0243(3) Uani d . 1 . Cl
C14 0.6924(6) 0.4767(7) 0.9550(4) 0.0176(12) Uani d . 1 . C
H14 0.7127(6) 0.3821(7) 0.9872(4) 0.021 Uiso calc R 1 . H
Br1 0.52780(6) 0.45769(7) 0.84160(4) 0.0202(2) Uani d . 1 . Br
C15 0.8407(7) 0.5313(7) 0.9178(4) 0.0177(12) Uani d . 1 . C
C16 0.9665(7) 0.4403(8) 0.9221(4) 0.0222(15) Uani d . 1 . C
H16 0.9596(7) 0.3475(8) 0.9484(4) 0.027 Uiso calc R 1 . H
C17 1.1032(7) 0.4861(9) 0.8874(5) 0.029(2) Uani d . 1 . C
H17 1.1896(7) 0.4238(9) 0.8902(5) 0.035 Uiso calc R 1 . H
C18 1.1149(8) 0.6218(9) 0.8488(5) 0.029(2) Uani d . 1 . C
H18 1.2094(8) 0.6542(9) 0.8275(5) 0.035 Uiso calc R 1 . H
C19 0.9817(8) 0.7111(9) 0.8419(5) 0.029(2) Uani d . 1 . C
H19 0.9856(8) 0.8028(9) 0.8133(5) 0.034 Uiso calc R 1 . H
C110 0.8485(8) 0.6650(8) 0.8765(5) 0.0228(13) Uani d . 1 . C
H110 0.7603(8) 0.7253(8) 0.8722(5) 0.027 Uiso calc R 1 . H
C21 0.7640(8) 0.4117(10) 0.6351(5) 0.031(2) Uani d . 1 . C
H21A 0.731(5) 0.3210(10) 0.661(3) 0.047 Uiso calc R 1 . H
H21B 0.673(3) 0.464(5) 0.6048(12) 0.047 Uiso calc R 1 . H
H21C 0.817(2) 0.468(5) 0.690(2) 0.047 Uiso calc R 1 . H
O21 0.8684(6) 0.3859(6) 0.5608(4) 0.0295(12) Uani d . 1 . O
C22 0.9510(7) 0.4946(7) 0.5373(5) 0.0244(14) Uani d . 1 . C
O22 0.9413(6) 0.6133(6) 0.5705(4) 0.0370(14) Uani d . 1 . O
C23 1.0632(7) 0.4542(9) 0.4619(5) 0.0252(13) Uani d . 1 . C
H23 1.0616(7) 0.3494(9) 0.4510(5) 0.030 Uiso calc R 1 . H
Cl2 1.01086(14) 0.5443(2) 0.34652(9) 0.0177(3) Uani d . 1 . Cl
C24 1.2262(7) 0.5024(8) 0.5005(4) 0.0235(13) Uani d . 1 . C
H24 1.2256(7) 0.6075(8) 0.5098(4) 0.028 Uiso calc R 1 . H
Br2 1.27458(8) 0.40986(8) 0.63417(4) 0.0282(2) Uani d . 1 . Br
C25 1.3511(7) 0.4646(9) 0.4358(4) 0.0209(12) Uani d . 1 . C
C26 1.3568(7) 0.3292(8) 0.3927(5) 0.0219(14) Uani d . 1 . C
H26 1.2776(7) 0.2619(8) 0.4001(5) 0.026 Uiso calc R 1 . H
C27 1.4795(8) 0.2950(7) 0.3391(5) 0.0202(13) Uani d . 1 . C
H27 1.4834(8) 0.2041(7) 0.3092(5) 0.024 Uiso calc R 1 . H
C28 1.5968(8) 0.3933(9) 0.3290(5) 0.025(2) Uani d . 1 . C
H28 1.6810(8) 0.3686(9) 0.2931(5) 0.030 Uiso calc R 1 . H
C29 1.5911(7) 0.5248(9) 0.3705(5) 0.026(2) Uani d . 1 . C
H29 1.6708(7) 0.5915(9) 0.3628(5) 0.031 Uiso calc R 1 . H
C210 1.4672(7) 0.5623(8) 0.4247(4) 0.0212(13) Uani d . 1 . C
H210 1.4635(7) 0.6539(8) 0.4535(4) 0.025 Uiso calc R 1 . H

loop_
_geom_bond_atom_site_label_1
_geom_bond_atom_site_label_2
_geom_bond_site_symmetry_2
_geom_bond_distance
_geom_bond_publ_flag
C11 O11 . 1.444(7) yes
O11 C12 . 1.346(8) yes
C12 O12 . 1.187(9) yes
C12 C13 . 1.538(8) yes
C13 C14 . 1.520(8) yes
C13 Cl1 . 1.819(6) yes
C14 C15 . 1.523(8) yes
C14 Br1 . 1.982(5) yes
C15 C16 . 1.385(9) yes
C15 C110 . 1.385(10) yes
C16 C17 . 1.391(9) yes
C17 C18 . 1.391(11) yes
C18 C19 . 1.425(10) yes
C19 C110 . 1.365(9) yes
C21 O21 . 1.446(7) yes
O21 C22 . 1.311(8) yes
C22 O22 . 1.213(9) yes
C22 C23 . 1.535(8) yes
C23 C24 . 1.520(8) yes
C23 Cl2 . 1.788(7) yes
C24 C25 . 1.509(8) yes
C24 Br2 . 2.007(7) yes
C25 C26 . 1.407(11) yes
C25 C210 . 1.386(10) yes
C26 C27 . 1.390(8) yes
C27 C28 . 1.396(10) yes
C28 C29 . 1.364(11) yes
C29 C210 . 1.412(8) yes

loop_
_cod_related_entry_id
_cod_related_entry_database
_cod_related_entry_code
1 ChemSpider 9001721
